data_7720443
loop_
_publ_author_name
'de Vere-Tucker, Matthew'
'Slawin, Alexandra M. Z.'
'Cordes, David B.'
'Stasch, Andreas'

_publ_section_title
;
 Synthesis of heteroleptic calcium amide complexes <i>via</i> manipulation
 of the Schlenk equilibrium.
;
_journal_issue 4
_journal_name_full 'Dalton transactions (Cambridge, England : 2003)'
_journal_page_first 1708
_journal_page_last 1715
_journal_paper_doi 10.1039/d5dt02949j
_journal_volume 55
_journal_year 2026
_chemical_formula_moiety 'C39 H67 Ca N3 Si2'
_chemical_formula_sum 'C39 H67 Ca N3 Si2'
_chemical_formula_weight 674.23
_space_group_crystal_system monoclinic
_space_group_IT_number 14
_space_group_name_Hall '-P 2ybc'
_space_group_name_H-M_alt 'P 1 21/c 1'
_atom_sites_solution_hydrogens geom
_atom_sites_solution_primary direct
_atom_sites_solution_secondary difmap
_audit_creation_date 2025-06-04
_audit_creation_method 'by CrystalStructure 4.3'
_audit_update_record
;
2025-12-08 deposited with the CCDC.	2025-12-23 downloaded from the CCDC.
;
_cell_angle_alpha 90.0000
_cell_angle_beta 113.1100(17)
_cell_angle_gamma 90.0000
_cell_formula_units_Z 4
_cell_length_a 11.9210(9)
_cell_length_b 29.295(2)
_cell_length_c 13.3529(9)
_cell_measurement_reflns_used 11080
_cell_measurement_temperature 173
_cell_measurement_theta_max 27.40
_cell_measurement_theta_min 1.90
_cell_volume 4289.0(5)
_computing_cell_refinement 'CrystalClear-SM Expert 2.1 b45'
_computing_data_collection 'CrystalClear-SM Expert 2.1 b45 (Rigaku, 2015)'
_computing_data_reduction 'CrystalClear-SM Expert 2.1 b45'
_computing_molecular_graphics 'CrystalStructure 4.3'
_computing_publication_material 'CrystalStructure 4.3 (Rigaku, 2018)'
_computing_structure_refinement 'SHELXL Version 2019/3 (Sheldrick, 2015B)'
_computing_structure_solution 'SHELXT Version 2014/4 (Sheldrick, 2015A)'
_diffrn_ambient_temperature 173
_diffrn_detector_area_resol_mean 5.814
_diffrn_measured_fraction_theta_full 1.000
_diffrn_measured_fraction_theta_max 0.998
_diffrn_measurement_device_type 'Rigaku XtaLAB P200'
_diffrn_measurement_method \w
_diffrn_radiation_type 'Mo K\a'
_diffrn_radiation_wavelength 0.71075
_diffrn_reflns_av_R_equivalents 0.0407
_diffrn_reflns_av_unetI/netI 0.0104
_diffrn_reflns_Laue_measured_fraction_full 1.000
_diffrn_reflns_Laue_measured_fraction_max 0.998
_diffrn_reflns_limit_h_max 14
_diffrn_reflns_limit_h_min -14
_diffrn_reflns_limit_k_max 35
_diffrn_reflns_limit_k_min -35
_diffrn_reflns_limit_l_max 16
_diffrn_reflns_limit_l_min -16
_diffrn_reflns_number 127279
_diffrn_reflns_point_group_measured_fraction_full 1.000
_diffrn_reflns_point_group_measured_fraction_max 0.998
_diffrn_reflns_theta_full 25.242
_diffrn_reflns_theta_max 25.373
_diffrn_reflns_theta_min 1.798
_diffrn_standards_number 0
_exptl_absorpt_coefficient_mu 0.229
_exptl_absorpt_correction_T_max 0.993
_exptl_absorpt_correction_T_min 0.897
_exptl_absorpt_correction_type multi-scan
_exptl_absorpt_process_details 'REQAB (Rigaku, 1998)'
_exptl_crystal_colour colorless
_exptl_crystal_density_diffrn 1.044
_exptl_crystal_density_method 'not measured'
_exptl_crystal_description prism
_exptl_crystal_F_000 1480.00
_exptl_crystal_size_max 0.120
_exptl_crystal_size_mid 0.100
_exptl_crystal_size_min 0.030
_refine_diff_density_max 0.67
_refine_diff_density_min -0.65
_refine_ls_extinction_method none
_refine_ls_goodness_of_fit_ref 1.030
_refine_ls_hydrogen_treatment constr
_refine_ls_number_parameters 424
_refine_ls_number_reflns 7851
_refine_ls_number_restraints 0
_refine_ls_R_factor_all 0.0470
_refine_ls_R_factor_gt 0.0422
_refine_ls_shift/su_max 0.002
_refine_ls_structure_factor_coef Fsqd
_refine_ls_weighting_details 'w = 1/[\s^2^(Fo^2^)+(0.0609P)^2^+1.8591P] where P=(Fo^2^+2Fc^2^)/3'
_refine_ls_weighting_scheme calc
_refine_ls_wR_factor_gt 0.1113
_refine_ls_wR_factor_ref 0.1177
_reflns_Friedel_coverage 0.000
_reflns_number_gt 7064
_reflns_number_total 7851
_reflns_threshold_expression F^2^>2.0\s(F^2^)
_cod_data_source_file d5dt02949j2.cif
_cod_data_source_block 5
_cod_database_code 7720443

loop_
_space_group_symop_id
_space_group_symop_operation_xyz
1 +X,+Y,+Z
2 -X,1/2+Y,1/2-Z
3 -X,-Y,-Z
4 +X,-1/2-Y,-1/2+Z

loop_
_atom_site_label
_atom_site_type_symbol
_atom_site_fract_x
_atom_site_fract_y
_atom_site_fract_z
_atom_site_U_iso_or_equiv
_atom_site_adp_type
_atom_site_occupancy
_atom_site_site_symmetry_order
_atom_site_calc_flag
_atom_site_refinement_flags_posn
_atom_site_refinement_flags_adp
_atom_site_refinement_flags_occupancy
_atom_site_disorder_assembly
_atom_site_disorder_group
Ca1 Ca 0.55072(3) 0.62488(2) 0.66943(3) 0.05212(13) Uani 1 1 d . . . . .
Si1 Si 0.32388(4) 0.60287(2) 0.42640(4) 0.04256(13) Uani 1 1 d . . . . .
Si2 Si 0.42428(5) 0.70025(2) 0.47641(4) 0.04577(14) Uani 1 1 d . . . . .
N1 N 0.58130(11) 0.60364(4) 0.84509(10) 0.0315(3) Uani 1 1 d . . . . .
N5 N 0.75954(11) 0.61615(4) 0.72736(10) 0.0324(3) Uani 1 1 d . . . . .
N41 N 0.41635(12) 0.64437(5) 0.50102(10) 0.0378(3) Uani 1 1 d . . . . .
C2 C 0.62578(13) 0.56138(5) 0.84957(12) 0.0319(3) Uani 1 1 d . . . . .
C3 C 0.70927(14) 0.54888(5) 0.80440(13) 0.0375(3) Uani 1 1 d . . . . .
H3 H 0.713431 0.516998 0.793254 0.045 Uiso 1 1 calc R U . . .
C4 C 0.78944(13) 0.57589(5) 0.77214(12) 0.0326(3) Uani 1 1 d . . . . .
C6 C 0.52833(14) 0.61645(5) 0.92032(13) 0.0341(3) Uani 1 1 d . . . . .
C7 C 0.40175(15) 0.62308(5) 0.88355(14) 0.0376(3) Uani 1 1 d . . . . .
C8 C 0.35259(17) 0.63690(6) 0.95771(16) 0.0478(4) Uani 1 1 d . . . . .
H8 H 0.267003 0.641207 0.933447 0.057 Uiso 1 1 calc R U . . .
C9 C 0.42562(19) 0.64438(7) 1.06515(16) 0.0541(5) Uani 1 1 d . . . . .
H9 H 0.390518 0.653397 1.114819 0.065 Uiso 1 1 calc R U . . .
C10 C 0.54960(19) 0.63879(6) 1.10063(15) 0.0512(4) Uani 1 1 d . . . . .
H10 H 0.599554 0.644244 1.175021 0.061 Uiso 1 1 calc R U . . .
C11 C 0.60394(16) 0.62527(6) 1.02978(13) 0.0415(4) Uani 1 1 d . . . . .
C12 C 0.31914(15) 0.61830(6) 0.76422(14) 0.0414(4) Uani 1 1 d . . . . .
H12 H 0.362983 0.599326 0.728791 0.050 Uiso 1 1 calc R U . . .
C13 C 0.19768(18) 0.59496(8) 0.74425(19) 0.0625(5) Uani 1 1 d . . . . .
H13A H 0.149381 0.614287 0.772214 0.075 Uiso 1 1 calc R U . . .
H13B H 0.212897 0.565443 0.781798 0.075 Uiso 1 1 calc R U . . .
H13C H 0.152829 0.590160 0.665932 0.075 Uiso 1 1 calc R U . . .
C14 C 0.29761(19) 0.66536(7) 0.71083(16) 0.0534(4) Uani 1 1 d . . . . .
H14A H 0.376261 0.679982 0.724723 0.064 Uiso 1 1 calc R U . . .
H14B H 0.250829 0.684206 0.741350 0.064 Uiso 1 1 calc R U . . .
H14C H 0.251935 0.662095 0.632148 0.064 Uiso 1 1 calc R U . . .
C15 C 0.74160(18) 0.62258(7) 1.07181(15) 0.0539(5) Uani 1 1 d . . . . .
H15 H 0.763163 0.611474 1.010803 0.065 Uiso 1 1 calc R U . . .
C16 C 0.7958(2) 0.58894(11) 1.1665(2) 0.0876(8) Uani 1 1 d . . . . .
H16A H 0.780970 0.600091 1.229375 0.105 Uiso 1 1 calc R U . . .
H16B H 0.883795 0.586194 1.186000 0.105 Uiso 1 1 calc R U . . .
H16C H 0.757265 0.558994 1.144549 0.105 Uiso 1 1 calc R U . . .
C17 C 0.7980(3) 0.66939(11) 1.1046(3) 0.0961(9) Uani 1 1 d . . . . .
H17A H 0.780100 0.680844 1.165664 0.115 Uiso 1 1 calc R U . . .
H17B H 0.763896 0.690339 1.042713 0.115 Uiso 1 1 calc R U . . .
H17C H 0.886522 0.667287 1.126516 0.115 Uiso 1 1 calc R U . . .
C18 C 0.58111(15) 0.52265(5) 0.90242(14) 0.0391(4) Uani 1 1 d . . . . .
H18 H 0.549068 0.537008 0.953829 0.047 Uiso 1 1 calc R U . . .
C19 C 0.47527(19) 0.49813(7) 0.81517(18) 0.0597(5) Uani 1 1 d . . . . .
H19A H 0.446332 0.473495 0.848633 0.072 Uiso 1 1 calc R U . . .
H19B H 0.502475 0.485267 0.760735 0.072 Uiso 1 1 calc R U . . .
H19C H 0.408793 0.519810 0.779899 0.072 Uiso 1 1 calc R U . . .
C20 C 0.67792(19) 0.48824(7) 0.96699(17) 0.0561(5) Uani 1 1 d . . . . .
H20A H 0.700494 0.469584 0.916872 0.067 Uiso 1 1 calc R U . . .
H20B H 0.645620 0.468509 1.008675 0.067 Uiso 1 1 calc R U . . .
H20C H 0.750050 0.504443 1.017059 0.067 Uiso 1 1 calc R U . . .
C21 C 0.91690(15) 0.55628(6) 0.79996(15) 0.0432(4) Uani 1 1 d . . . . .
H21 H 0.958229 0.575577 0.762829 0.052 Uiso 1 1 calc R U . . .
C22 C 0.9203(2) 0.50730(7) 0.7648(2) 0.0610(5) Uani 1 1 d . . . . .
H22A H 0.866612 0.503993 0.687710 0.073 Uiso 1 1 calc R U . . .
H22B H 0.892475 0.486974 0.808660 0.073 Uiso 1 1 calc R U . . .
H22C H 1.003908 0.499248 0.775137 0.073 Uiso 1 1 calc R U . . .
C23 C 0.98841(19) 0.56114(8) 0.92276(19) 0.0663(6) Uani 1 1 d . . . . .
H23A H 1.074143 0.553349 0.941043 0.080 Uiso 1 1 calc R U . . .
H23B H 0.954226 0.540487 0.961247 0.080 Uiso 1 1 calc R U . . .
H23C H 0.982673 0.592686 0.944695 0.080 Uiso 1 1 calc R U . . .
C24 C 0.84104(13) 0.64239(5) 0.69447(13) 0.0364(3) Uani 1 1 d . . . . .
C25 C 0.85088(15) 0.63228(6) 0.59506(14) 0.0437(4) Uani 1 1 d . . . . .
C26 C 0.92040(17) 0.66147(8) 0.55973(17) 0.0563(5) Uani 1 1 d . . . . .
H26 H 0.927706 0.655390 0.492669 0.068 Uiso 1 1 calc R U . . .
C27 C 0.97845(19) 0.69882(7) 0.6200(2) 0.0646(6) Uani 1 1 d . . . . .
H27 H 1.024895 0.718383 0.594214 0.078 Uiso 1 1 calc R U . . .
C28 C 0.96944(19) 0.70787(7) 0.7170(2) 0.0594(5) Uani 1 1 d . . . . .
H28 H 1.010768 0.733628 0.758201 0.071 Uiso 1 1 calc R U . . .
C29 C 0.90102(15) 0.68019(6) 0.75698(16) 0.0458(4) Uani 1 1 d . . . . .
C30 C 0.78809(17) 0.59164(7) 0.52518(14) 0.0517(4) Uani 1 1 d . . . . .
H30 H 0.754889 0.572188 0.568712 0.062 Uiso 1 1 calc R U . . .
C31 C 0.8753(2) 0.56217(9) 0.49415(19) 0.0665(6) Uani 1 1 d . . . . .
H31A H 0.944678 0.553097 0.560193 0.080 Uiso 1 1 calc R U . . .
H31B H 0.904654 0.579670 0.446746 0.080 Uiso 1 1 calc R U . . .
H31C H 0.832334 0.534855 0.455616 0.080 Uiso 1 1 calc R U . . .
C32 C 0.6806(2) 0.60697(11) 0.42301(18) 0.0786(7) Uani 1 1 d . . . . .
H32A H 0.709863 0.627443 0.380425 0.094 Uiso 1 1 calc R U . . .
H32B H 0.621163 0.623101 0.444045 0.094 Uiso 1 1 calc R U . . .
H32C H 0.641807 0.580211 0.379013 0.094 Uiso 1 1 calc R U . . .
C33 C 0.89401(17) 0.69150(6) 0.86537(17) 0.0529(5) Uani 1 1 d . . . . .
H33 H 0.844288 0.667280 0.881408 0.064 Uiso 1 1 calc R U . . .
C34 C 1.0200(2) 0.69197(8) 0.9584(2) 0.0671(6) Uani 1 1 d . . . . .
H34A H 1.067671 0.717480 0.948284 0.081 Uiso 1 1 calc R U . . .
H34B H 1.061988 0.663188 0.958711 0.081 Uiso 1 1 calc R U . . .
H34C H 1.011025 0.695553 1.027863 0.081 Uiso 1 1 calc R U . . .
C35 C 0.8313(3) 0.73743(9) 0.8615(2) 0.0834(8) Uani 1 1 d . . . . .
H35A H 0.749115 0.736746 0.803980 0.100 Uiso 1 1 calc R U . . .
H35B H 0.878786 0.761783 0.846326 0.100 Uiso 1 1 calc R U . . .
H35C H 0.825977 0.743167 0.931819 0.100 Uiso 1 1 calc R U . . .
C42 C 0.3846(3) 0.54776(8) 0.4989(2) 0.0883(8) Uani 1 1 d . . . . .
H42A H 0.371761 0.546839 0.567001 0.106 Uiso 1 1 calc R U . . .
H42B H 0.472047 0.545517 0.515112 0.106 Uiso 1 1 calc R U . . .
H42C H 0.341776 0.522127 0.452483 0.106 Uiso 1 1 calc R U . . .
C43 C 0.3174(3) 0.59792(11) 0.28502(19) 0.0817(8) Uani 1 1 d . . . . .
H43A H 0.400147 0.594276 0.287484 0.098 Uiso 1 1 calc R U . . .
H43B H 0.280533 0.625572 0.243973 0.098 Uiso 1 1 calc R U . . .
H43C H 0.268065 0.571323 0.249288 0.098 Uiso 1 1 calc R U . . .
C44 C 0.16212(19) 0.60737(9) 0.4119(2) 0.0694(6) Uani 1 1 d . . . . .
H44A H 0.127024 0.636055 0.375258 0.083 Uiso 1 1 calc R U . . .
H44B H 0.159061 0.606796 0.484214 0.083 Uiso 1 1 calc R U . . .
H44C H 0.115307 0.581614 0.368778 0.083 Uiso 1 1 calc R U . . .
C45 C 0.5470(2) 0.72521(7) 0.6022(2) 0.0676(6) Uani 1 1 d . . . . .
H45A H 0.624934 0.710174 0.615259 0.081 Uiso 1 1 calc R U . . .
H45B H 0.525337 0.720391 0.665055 0.081 Uiso 1 1 calc R U . . .
H45C H 0.554405 0.757999 0.591655 0.081 Uiso 1 1 calc R U . . .
C46 C 0.4704(3) 0.71516(10) 0.3620(2) 0.0957(9) Uani 1 1 d . . . . .
H46A H 0.406505 0.705457 0.292866 0.115 Uiso 1 1 calc R U . . .
H46B H 0.546886 0.699597 0.372245 0.115 Uiso 1 1 calc R U . . .
H46C H 0.481913 0.748244 0.360742 0.115 Uiso 1 1 calc R U . . .
C47 C 0.2807(2) 0.73250(8) 0.4524(2) 0.0777(7) Uani 1 1 d . . . . .
H47A H 0.260036 0.729616 0.516310 0.093 Uiso 1 1 calc R U . . .
H47B H 0.214223 0.720009 0.388433 0.093 Uiso 1 1 calc R U . . .
H47C H 0.292550 0.764780 0.439955 0.093 Uiso 1 1 calc R U . . .

loop_
_atom_site_aniso_label
_atom_site_aniso_U_11
_atom_site_aniso_U_22
_atom_site_aniso_U_33
_atom_site_aniso_U_23
_atom_site_aniso_U_13
_atom_site_aniso_U_12
Ca1 0.02992(19) 0.0913(3) 0.0367(2) 0.02260(18) 0.01483(15) 0.00929(17)
Si1 0.0416(3) 0.0472(3) 0.0397(3) -0.00372(19) 0.0168(2) 0.0008(2)
Si2 0.0447(3) 0.0426(3) 0.0491(3) 0.0109(2) 0.0175(2) 0.0067(2)
N1 0.0315(6) 0.0350(7) 0.0318(6) 0.0023(5) 0.0164(5) 0.0021(5)
N5 0.0293(6) 0.0353(7) 0.0345(6) 0.0008(5) 0.0148(5) -0.0001(5)
N41 0.0367(7) 0.0421(7) 0.0339(7) 0.0036(5) 0.0131(5) 0.0060(6)
C2 0.0300(7) 0.0350(8) 0.0321(7) 0.0009(6) 0.0138(6) -0.0013(6)
C3 0.0394(8) 0.0307(7) 0.0502(9) -0.0022(6) 0.0261(7) -0.0019(6)
C4 0.0316(7) 0.0335(7) 0.0366(8) -0.0031(6) 0.0175(6) -0.0001(6)
C6 0.0399(8) 0.0320(7) 0.0373(8) 0.0041(6) 0.0226(7) 0.0034(6)
C7 0.0411(9) 0.0345(8) 0.0450(9) 0.0044(6) 0.0251(7) 0.0038(6)
C8 0.0493(10) 0.0490(10) 0.0591(11) 0.0061(8) 0.0365(9) 0.0093(8)
C9 0.0725(13) 0.0548(11) 0.0539(11) 0.0031(8) 0.0451(10) 0.0125(9)
C10 0.0686(12) 0.0535(10) 0.0381(9) 0.0008(8) 0.0281(9) 0.0076(9)
C11 0.0491(10) 0.0430(9) 0.0367(8) 0.0018(7) 0.0214(7) 0.0046(7)
C12 0.0331(8) 0.0479(9) 0.0475(9) 0.0018(7) 0.0205(7) 0.0023(7)
C13 0.0408(10) 0.0779(14) 0.0688(13) 0.0066(11) 0.0215(9) -0.0088(9)
C14 0.0586(11) 0.0557(11) 0.0486(10) 0.0067(8) 0.0240(9) 0.0061(9)
C15 0.0479(10) 0.0744(13) 0.0381(9) -0.0078(8) 0.0156(8) 0.0019(9)
C16 0.0625(14) 0.118(2) 0.0690(15) 0.0179(15) 0.0116(12) 0.0210(15)
C17 0.0708(17) 0.099(2) 0.118(2) -0.0243(18) 0.0368(16) -0.0231(15)
C18 0.0437(9) 0.0354(8) 0.0485(9) 0.0060(7) 0.0290(8) 0.0024(7)
C19 0.0575(12) 0.0496(11) 0.0738(13) 0.0090(9) 0.0277(10) -0.0152(9)
C20 0.0640(12) 0.0536(11) 0.0613(12) 0.0222(9) 0.0360(10) 0.0129(9)
C21 0.0342(8) 0.0392(9) 0.0629(11) 0.0127(8) 0.0264(8) 0.0062(7)
C22 0.0572(12) 0.0501(11) 0.0887(15) 0.0036(10) 0.0428(11) 0.0158(9)
C23 0.0434(10) 0.0622(13) 0.0776(15) 0.0069(11) 0.0069(10) 0.0097(9)
C24 0.0287(7) 0.0374(8) 0.0435(8) 0.0099(7) 0.0145(6) 0.0034(6)
C25 0.0337(8) 0.0559(10) 0.0428(9) 0.0144(8) 0.0164(7) 0.0053(7)
C26 0.0477(10) 0.0718(13) 0.0549(11) 0.0275(10) 0.0261(9) 0.0078(9)
C27 0.0521(11) 0.0599(12) 0.0869(16) 0.0348(11) 0.0328(11) 0.0008(9)
C28 0.0516(11) 0.0410(10) 0.0859(15) 0.0114(10) 0.0272(11) -0.0066(8)
C29 0.0372(9) 0.0370(8) 0.0619(11) 0.0060(8) 0.0181(8) -0.0003(7)
C30 0.0429(9) 0.0775(13) 0.0393(9) -0.0031(9) 0.0211(8) -0.0012(9)
C31 0.0575(12) 0.0845(16) 0.0650(13) -0.0093(11) 0.0323(11) 0.0014(11)
C32 0.0521(12) 0.132(2) 0.0473(12) -0.0130(13) 0.0150(10) 0.0120(13)
C33 0.0466(10) 0.0454(10) 0.0641(12) -0.0126(8) 0.0189(9) -0.0090(8)
C34 0.0556(12) 0.0667(13) 0.0712(14) 0.0003(11) 0.0166(11) -0.0101(10)
C35 0.0818(17) 0.0737(16) 0.0751(16) -0.0253(13) 0.0097(13) 0.0177(13)
C42 0.0898(18) 0.0444(12) 0.105(2) 0.0020(12) 0.0104(16) -0.0020(12)
C43 0.0829(17) 0.114(2) 0.0577(13) -0.0342(14) 0.0381(12) -0.0333(15)
C44 0.0478(11) 0.0869(16) 0.0743(15) -0.0243(12) 0.0248(11) -0.0112(11)
C45 0.0608(13) 0.0503(11) 0.0844(15) -0.0037(11) 0.0206(11) -0.0094(10)
C46 0.135(3) 0.0815(18) 0.0933(19) 0.0373(15) 0.0699(19) 0.0146(17)
C47 0.0608(13) 0.0524(12) 0.112(2) 0.0216(12) 0.0254(13) 0.0184(10)

loop_
_atom_type_symbol
_atom_type_description
_atom_type_scat_dispersion_real
_atom_type_scat_dispersion_imag
_atom_type_scat_source
C C 0.0033 0.0016
;
International Tables for Crystallography
(Vol. C, Tables 4.2.6.8 and 6.1.1.4)
;
H H 0.0000 0.0000
;
International Tables for Crystallography
(Vol. C, Table 6.1.1.4)
;
Ca Ca 0.2262 0.3064
;
International Tables for Crystallography
(Vol. C, Tables 4.2.6.8 and 6.1.1.4)
;
N N 0.0061 0.0033
;
International Tables for Crystallography
(Vol. C, Tables 4.2.6.8 and 6.1.1.4)
;
Si Si 0.0817 0.0704
;
International Tables for Crystallography
(Vol. C, Tables 4.2.6.8 and 6.1.1.4)
;

loop_
_geom_angle_atom_site_label_1
_geom_angle_atom_site_label_2
_geom_angle_atom_site_label_3
_geom_angle
_geom_angle_site_symmetry_1
_geom_angle_site_symmetry_3
_geom_angle_publ_flag
N41 Ca1 N5 127.55(5) . . ?
N41 Ca1 N1 147.55(5) . . ?
N5 Ca1 N1 84.87(4) . . ?
N41 Ca1 C2 148.92(5) . . ?
N5 Ca1 C2 73.12(4) . . ?
N1 Ca1 C2 27.01(4) . . ?
N41 Ca1 C4 138.63(5) . . ?
N5 Ca1 C4 24.44(4) . . ?
N1 Ca1 C4 70.34(4) . . ?
C2 Ca1 C4 51.88(4) . . ?
N41 Ca1 C3 144.38(5) . . ?
N5 Ca1 C3 51.61(4) . . ?
N1 Ca1 C3 51.93(4) . . ?
C2 Ca1 C3 27.31(4) . . ?
C4 Ca1 C3 27.54(4) . . ?
N41 Ca1 C45 62.89(6) . . ?
N5 Ca1 C45 95.39(5) . . ?
N1 Ca1 C45 122.18(6) . . ?
C2 Ca1 C45 145.48(6) . . ?
C4 Ca1 C45 119.66(5) . . ?
C3 Ca1 C45 144.62(5) . . ?
N41 Si1 C43 114.43(10) . . ?
N41 Si1 C44 114.91(9) . . ?
C43 Si1 C44 105.68(12) . . ?
N41 Si1 C42 106.63(10) . . ?
C43 Si1 C42 108.05(14) . . ?
C44 Si1 C42 106.74(14) . . ?
N41 Si2 C46 116.44(11) . . ?
N41 Si2 C47 114.08(9) . . ?
C46 Si2 C47 106.58(14) . . ?
N41 Si2 C45 106.65(9) . . ?
C46 Si2 C45 105.27(14) . . ?
C47 Si2 C45 107.11(12) . . ?
C2 N1 C6 119.18(12) . . ?
C2 N1 Ca1 101.31(9) . . ?
C6 N1 Ca1 134.76(10) . . ?
C4 N5 C24 121.81(12) . . ?
C4 N5 Ca1 108.50(9) . . ?
C24 N5 Ca1 127.38(9) . . ?
Si2 N41 Si1 131.55(8) . . ?
Si2 N41 Ca1 111.60(7) . . ?
Si1 N41 Ca1 116.77(7) . . ?
N1 C2 C3 123.98(13) . . ?
N1 C2 C18 120.03(13) . . ?
C3 C2 C18 115.94(13) . . ?
N1 C2 Ca1 51.69(7) . . ?
C3 C2 Ca1 81.38(9) . . ?
C18 C2 Ca1 143.80(10) . . ?
C2 C3 C4 131.04(14) . . ?
C2 C3 Ca1 71.31(9) . . ?
C4 C3 Ca1 75.40(9) . . ?
C2 C3 H3 114.5 . . ?
C4 C3 H3 114.5 . . ?
Ca1 C3 H3 133.7 . . ?
N5 C4 C3 122.84(14) . . ?
N5 C4 C21 121.15(13) . . ?
C3 C4 C21 115.90(13) . . ?
N5 C4 Ca1 47.07(7) . . ?
C3 C4 Ca1 77.06(9) . . ?
C21 C4 Ca1 165.22(11) . . ?
C7 C6 C11 119.97(14) . . ?
C7 C6 N1 120.03(14) . . ?
C11 C6 N1 119.87(14) . . ?
C8 C7 C6 119.02(16) . . ?
C8 C7 C12 119.53(15) . . ?
C6 C7 C12 121.34(14) . . ?
C9 C8 C7 121.19(17) . . ?
C9 C8 H8 119.4 . . ?
C7 C8 H8 119.4 . . ?
C8 C9 C10 119.78(16) . . ?
C8 C9 H9 120.1 . . ?
C10 C9 H9 120.1 . . ?
C9 C10 C11 121.49(18) . . ?
C9 C10 H10 119.3 . . ?
C11 C10 H10 119.3 . . ?
C10 C11 C6 118.49(16) . . ?
C10 C11 C15 119.14(16) . . ?
C6 C11 C15 122.32(14) . . ?
C7 C12 C14 109.16(15) . . ?
C7 C12 C13 113.91(15) . . ?
C14 C12 C13 110.41(16) . . ?
C7 C12 H12 107.7 . . ?
C14 C12 H12 107.7 . . ?
C13 C12 H12 107.7 . . ?
C12 C13 H13A 109.5 . . ?
C12 C13 H13B 109.5 . . ?
H13A C13 H13B 109.5 . . ?
C12 C13 H13C 109.5 . . ?
H13A C13 H13C 109.5 . . ?
H13B C13 H13C 109.5 . . ?
C12 C14 H14A 109.5 . . ?
C12 C14 H14B 109.5 . . ?
H14A C14 H14B 109.5 . . ?
C12 C14 H14C 109.5 . . ?
H14A C14 H14C 109.5 . . ?
H14B C14 H14C 109.5 . . ?
C11 C15 C17 110.72(19) . . ?
C11 C15 C16 112.61(18) . . ?
C17 C15 C16 110.4(2) . . ?
C11 C15 H15 107.6 . . ?
C17 C15 H15 107.6 . . ?
C16 C15 H15 107.6 . . ?
C15 C16 H16A 109.5 . . ?
C15 C16 H16B 109.5 . . ?
H16A C16 H16B 109.5 . . ?
C15 C16 H16C 109.5 . . ?
H16A C16 H16C 109.5 . . ?
H16B C16 H16C 109.5 . . ?
C15 C17 H17A 109.5 . . ?
C15 C17 H17B 109.5 . . ?
H17A C17 H17B 109.5 . . ?
C15 C17 H17C 109.5 . . ?
H17A C17 H17C 109.5 . . ?
H17B C17 H17C 109.5 . . ?
C20 C18 C19 109.77(16) . . ?
C20 C18 C2 115.29(14) . . ?
C19 C18 C2 109.25(14) . . ?
C20 C18 H18 107.4 . . ?
C19 C18 H18 107.4 . . ?
C2 C18 H18 107.4 . . ?
C18 C19 H19A 109.5 . . ?
C18 C19 H19B 109.5 . . ?
H19A C19 H19B 109.5 . . ?
C18 C19 H19C 109.5 . . ?
H19A C19 H19C 109.5 . . ?
H19B C19 H19C 109.5 . . ?
C18 C20 H20A 109.5 . . ?
C18 C20 H20B 109.5 . . ?
H20A C20 H20B 109.5 . . ?
C18 C20 H20C 109.5 . . ?
H20A C20 H20C 109.5 . . ?
H20B C20 H20C 109.5 . . ?
C22 C21 C4 115.19(15) . . ?
C22 C21 C23 110.44(16) . . ?
C4 C21 C23 107.96(15) . . ?
C22 C21 H21 107.7 . . ?
C4 C21 H21 107.7 . . ?
C23 C21 H21 107.7 . . ?
C21 C22 H22A 109.5 . . ?
C21 C22 H22B 109.5 . . ?
H22A C22 H22B 109.5 . . ?
C21 C22 H22C 109.5 . . ?
H22A C22 H22C 109.5 . . ?
H22B C22 H22C 109.5 . . ?
C21 C23 H23A 109.5 . . ?
C21 C23 H23B 109.5 . . ?
H23A C23 H23B 109.5 . . ?
C21 C23 H23C 109.5 . . ?
H23A C23 H23C 109.5 . . ?
H23B C23 H23C 109.5 . . ?
C29 C24 C25 121.02(15) . . ?
C29 C24 N5 119.26(15) . . ?
C25 C24 N5 119.47(14) . . ?
C26 C25 C24 118.01(18) . . ?
C26 C25 C30 119.23(17) . . ?
C24 C25 C30 122.76(15) . . ?
C27 C26 C25 121.3(2) . . ?
C27 C26 H26 119.3 . . ?
C25 C26 H26 119.3 . . ?
C28 C27 C26 120.02(18) . . ?
C28 C27 H27 120.0 . . ?
C26 C27 H27 120.0 . . ?
C27 C28 C29 121.7(2) . . ?
C27 C28 H28 119.2 . . ?
C29 C28 H28 119.2 . . ?
C28 C29 C24 117.95(18) . . ?
C28 C29 C33 119.80(18) . . ?
C24 C29 C33 122.25(15) . . ?
C25 C30 C32 110.93(19) . . ?
C25 C30 C31 112.73(16) . . ?
C32 C30 C31 110.21(17) . . ?
C25 C30 H30 107.6 . . ?
C32 C30 H30 107.6 . . ?
C31 C30 H30 107.6 . . ?
C30 C31 H31A 109.5 . . ?
C30 C31 H31B 109.5 . . ?
H31A C31 H31B 109.5 . . ?
C30 C31 H31C 109.5 . . ?
H31A C31 H31C 109.5 . . ?
H31B C31 H31C 109.5 . . ?
C30 C32 H32A 109.5 . . ?
C30 C32 H32B 109.5 . . ?
H32A C32 H32B 109.5 . . ?
C30 C32 H32C 109.5 . . ?
H32A C32 H32C 109.5 . . ?
H32B C32 H32C 109.5 . . ?
C29 C33 C34 111.88(17) . . ?
C29 C33 C35 111.63(18) . . ?
C34 C33 C35 109.29(18) . . ?
C29 C33 H33 108.0 . . ?
C34 C33 H33 108.0 . . ?
C35 C33 H33 108.0 . . ?
C33 C34 H34A 109.5 . . ?
C33 C34 H34B 109.5 . . ?
H34A C34 H34B 109.5 . . ?
C33 C34 H34C 109.5 . . ?
H34A C34 H34C 109.5 . . ?
H34B C34 H34C 109.5 . . ?
C33 C35 H35A 109.5 . . ?
C33 C35 H35B 109.5 . . ?
H35A C35 H35B 109.5 . . ?
C33 C35 H35C 109.5 . . ?
H35A C35 H35C 109.5 . . ?
H35B C35 H35C 109.5 . . ?
Si1 C42 H42A 109.5 . . ?
Si1 C42 H42B 109.5 . . ?
H42A C42 H42B 109.5 . . ?
Si1 C42 H42C 109.5 . . ?
H42A C42 H42C 109.5 . . ?
H42B C42 H42C 109.5 . . ?
Si1 C43 H43A 109.5 . . ?
Si1 C43 H43B 109.5 . . ?
H43A C43 H43B 109.5 . . ?
Si1 C43 H43C 109.5 . . ?
H43A C43 H43C 109.5 . . ?
H43B C43 H43C 109.5 . . ?
Si1 C44 H44A 109.5 . . ?
Si1 C44 H44B 109.5 . . ?
H44A C44 H44B 109.5 . . ?
Si1 C44 H44C 109.5 . . ?
H44A C44 H44C 109.5 . . ?
H44B C44 H44C 109.5 . . ?
Si2 C45 Ca1 78.85(7) . . ?
Si2 C45 H45A 109.5 . . ?
Ca1 C45 H45A 67.3 . . ?
Si2 C45 H45B 109.5 . . ?
Ca1 C45 H45B 65.8 . . ?
H45A C45 H45B 109.5 . . ?
Si2 C45 H45C 109.5 . . ?
Ca1 C45 H45C 171.6 . . ?
H45A C45 H45C 109.5 . . ?
H45B C45 H45C 109.5 . . ?
Si2 C46 H46A 109.5 . . ?
Si2 C46 H46B 109.5 . . ?
H46A C46 H46B 109.5 . . ?
Si2 C46 H46C 109.5 . . ?
H46A C46 H46C 109.5 . . ?
H46B C46 H46C 109.5 . . ?
Si2 C47 H47A 109.5 . . ?
Si2 C47 H47B 109.5 . . ?
H47A C47 H47B 109.5 . . ?
Si2 C47 H47C 109.5 . . ?
H47A C47 H47C 109.5 . . ?
H47B C47 H47C 109.5 . . ?

loop_
_geom_bond_atom_site_label_1
_geom_bond_atom_site_label_2
_geom_bond_distance
_geom_bond_site_symmetry_2
_geom_bond_publ_flag
Ca1 N41 2.2631(13) . ?
Ca1 N5 2.3128(13) . ?
Ca1 N1 2.3131(12) . ?
Ca1 C2 2.8908(15) . ?
Ca1 C4 2.9958(15) . ?
Ca1 C3 3.0172(17) . ?
Ca1 C45 3.068(2) . ?
Si1 N41 1.6804(14) . ?
Si1 C43 1.864(2) . ?
Si1 C44 1.866(2) . ?
Si1 C42 1.876(2) . ?
Si2 N41 1.6796(14) . ?
Si2 C46 1.867(3) . ?
Si2 C47 1.869(2) . ?
Si2 C45 1.889(2) . ?
N1 C2 1.3387(19) . ?
N1 C6 1.4306(19) . ?
N5 C4 1.307(2) . ?
N5 C24 1.4362(19) . ?
C2 C3 1.400(2) . ?
C2 C18 1.538(2) . ?
C3 C4 1.431(2) . ?
C3 H3 0.9500 . ?
C4 C21 1.528(2) . ?
C6 C7 1.405(2) . ?
C6 C11 1.408(2) . ?
C7 C8 1.394(2) . ?
C7 C12 1.515(2) . ?
C8 C9 1.372(3) . ?
C8 H8 0.9500 . ?
C9 C10 1.373(3) . ?
C9 H9 0.9500 . ?
C10 C11 1.397(2) . ?
C10 H10 0.9500 . ?
C11 C15 1.514(3) . ?
C12 C14 1.527(3) . ?
C12 C13 1.527(2) . ?
C12 H12 1.0000 . ?
C13 H13A 0.9800 . ?
C13 H13B 0.9800 . ?
C13 H13C 0.9800 . ?
C14 H14A 0.9800 . ?
C14 H14B 0.9800 . ?
C14 H14C 0.9800 . ?
C15 C17 1.514(3) . ?
C15 C16 1.531(3) . ?
C15 H15 1.0000 . ?
C16 H16A 0.9800 . ?
C16 H16B 0.9800 . ?
C16 H16C 0.9800 . ?
C17 H17A 0.9800 . ?
C17 H17B 0.9800 . ?
C17 H17C 0.9800 . ?
C18 C20 1.520(2) . ?
C18 C19 1.520(3) . ?
C18 H18 1.0000 . ?
C19 H19A 0.9800 . ?
C19 H19B 0.9800 . ?
C19 H19C 0.9800 . ?
C20 H20A 0.9800 . ?
C20 H20B 0.9800 . ?
C20 H20C 0.9800 . ?
C21 C22 1.515(3) . ?
C21 C23 1.529(3) . ?
C21 H21 1.0000 . ?
C22 H22A 0.9800 . ?
C22 H22B 0.9800 . ?
C22 H22C 0.9800 . ?
C23 H23A 0.9800 . ?
C23 H23B 0.9800 . ?
C23 H23C 0.9800 . ?
C24 C29 1.402(2) . ?
C24 C25 1.409(2) . ?
C25 C26 1.396(2) . ?
C25 C30 1.517(3) . ?
C26 C27 1.373(3) . ?
C26 H26 0.9500 . ?
C27 C28 1.367(3) . ?
C27 H27 0.9500 . ?
C28 C29 1.396(3) . ?
C28 H28 0.9500 . ?
C29 C33 1.519(3) . ?
C30 C32 1.527(3) . ?
C30 C31 1.528(3) . ?
C30 H30 1.0000 . ?
C31 H31A 0.9800 . ?
C31 H31B 0.9800 . ?
C31 H31C 0.9800 . ?
C32 H32A 0.9800 . ?
C32 H32B 0.9800 . ?
C32 H32C 0.9800 . ?
C33 C34 1.528(3) . ?
C33 C35 1.530(3) . ?
C33 H33 1.0000 . ?
C34 H34A 0.9800 . ?
C34 H34B 0.9800 . ?
C34 H34C 0.9800 . ?
C35 H35A 0.9800 . ?
C35 H35B 0.9800 . ?
C35 H35C 0.9800 . ?
C42 H42A 0.9800 . ?
C42 H42B 0.9800 . ?
C42 H42C 0.9800 . ?
C43 H43A 0.9800 . ?
C43 H43B 0.9800 . ?
C43 H43C 0.9800 . ?
C44 H44A 0.9800 . ?
C44 H44B 0.9800 . ?
C44 H44C 0.9800 . ?
C45 H45A 0.9800 . ?
C45 H45B 0.9800 . ?
C45 H45C 0.9800 . ?
C46 H46A 0.9800 . ?
C46 H46B 0.9800 . ?
C46 H46C 0.9800 . ?
C47 H47A 0.9800 . ?
C47 H47B 0.9800 . ?
C47 H47C 0.9800 . ?

loop_
_geom_torsion_atom_site_label_1
_geom_torsion_atom_site_label_2
_geom_torsion_atom_site_label_3
_geom_torsion_atom_site_label_4
_geom_torsion
_geom_torsion_site_symmetry_1
_geom_torsion_site_symmetry_2
_geom_torsion_site_symmetry_3
_geom_torsion_site_symmetry_4
_geom_torsion_publ_flag
C46 Si2 N41 Si1 -65.66(17) . . . . ?
C47 Si2 N41 Si1 59.18(16) . . . . ?
C45 Si2 N41 Si1 177.22(12) . . . . ?
C46 Si2 N41 Ca1 117.73(14) . . . . ?
C47 Si2 N41 Ca1 -117.43(12) . . . . ?
C45 Si2 N41 Ca1 0.61(11) . . . . ?
C43 Si1 N41 Si2 52.64(16) . . . . ?
C44 Si1 N41 Si2 -69.92(15) . . . . ?
C42 Si1 N41 Si2 172.04(14) . . . . ?
C43 Si1 N41 Ca1 -130.89(12) . . . . ?
C44 Si1 N41 Ca1 106.55(11) . . . . ?
C42 Si1 N41 Ca1 -11.49(14) . . . . ?
C6 N1 C2 C3 -160.64(15) . . . . ?
Ca1 N1 C2 C3 40.29(17) . . . . ?
C6 N1 C2 C18 22.1(2) . . . . ?
Ca1 N1 C2 C18 -136.98(12) . . . . ?
C6 N1 C2 Ca1 159.07(15) . . . . ?
N1 C2 C3 C4 18.8(3) . . . . ?
C18 C2 C3 C4 -163.84(17) . . . . ?
Ca1 C2 C3 C4 49.66(18) . . . . ?
N1 C2 C3 Ca1 -30.88(13) . . . . ?
C18 C2 C3 Ca1 146.49(13) . . . . ?
C24 N5 C4 C3 -179.24(14) . . . . ?
Ca1 N5 C4 C3 -15.34(18) . . . . ?
C24 N5 C4 C21 4.9(2) . . . . ?
Ca1 N5 C4 C21 168.77(12) . . . . ?
C24 N5 C4 Ca1 -163.90(17) . . . . ?
C2 C3 C4 N5 -36.8(3) . . . . ?
Ca1 C3 C4 N5 11.46(13) . . . . ?
C2 C3 C4 C21 139.29(18) . . . . ?
Ca1 C3 C4 C21 -172.45(13) . . . . ?
C2 C3 C4 Ca1 -48.26(17) . . . . ?
C2 N1 C6 C7 -109.44(16) . . . . ?
Ca1 N1 C6 C7 41.0(2) . . . . ?
C2 N1 C6 C11 74.65(19) . . . . ?
Ca1 N1 C6 C11 -134.91(13) . . . . ?
C11 C6 C7 C8 -2.2(2) . . . . ?
N1 C6 C7 C8 -178.09(14) . . . . ?
C11 C6 C7 C12 174.08(15) . . . . ?
N1 C6 C7 C12 -1.8(2) . . . . ?
C6 C7 C8 C9 0.5(3) . . . . ?
C12 C7 C8 C9 -175.85(16) . . . . ?
C7 C8 C9 C10 0.8(3) . . . . ?
C8 C9 C10 C11 -0.4(3) . . . . ?
C9 C10 C11 C6 -1.3(3) . . . . ?
C9 C10 C11 C15 176.14(18) . . . . ?
C7 C6 C11 C10 2.6(2) . . . . ?
N1 C6 C11 C10 178.47(15) . . . . ?
C7 C6 C11 C15 -174.77(16) . . . . ?
N1 C6 C11 C15 1.1(2) . . . . ?
C8 C7 C12 C14 80.70(19) . . . . ?
C6 C7 C12 C14 -95.53(18) . . . . ?
C8 C7 C12 C13 -43.2(2) . . . . ?
C6 C7 C12 C13 140.56(17) . . . . ?
C10 C11 C15 C17 -64.4(3) . . . . ?
C6 C11 C15 C17 112.9(2) . . . . ?
C10 C11 C15 C16 59.8(3) . . . . ?
C6 C11 C15 C16 -122.9(2) . . . . ?
N1 C2 C18 C20 -142.86(16) . . . . ?
C3 C2 C18 C20 39.7(2) . . . . ?
Ca1 C2 C18 C20 152.14(15) . . . . ?
N1 C2 C18 C19 92.99(18) . . . . ?
C3 C2 C18 C19 -84.49(18) . . . . ?
Ca1 C2 C18 C19 28.0(2) . . . . ?
N5 C4 C21 C22 -132.99(17) . . . . ?
C3 C4 C21 C22 50.8(2) . . . . ?
Ca1 C4 C21 C22 -99.0(4) . . . . ?
N5 C4 C21 C23 103.08(18) . . . . ?
C3 C4 C21 C23 -73.09(19) . . . . ?
Ca1 C4 C21 C23 137.1(4) . . . . ?
C4 N5 C24 C29 -105.57(17) . . . . ?
Ca1 N5 C24 C29 93.76(16) . . . . ?
C4 N5 C24 C25 80.15(19) . . . . ?
Ca1 N5 C24 C25 -80.53(17) . . . . ?
C29 C24 C25 C26 -1.1(2) . . . . ?
N5 C24 C25 C26 173.09(14) . . . . ?
C29 C24 C25 C30 179.70(16) . . . . ?
N5 C24 C25 C30 -6.1(2) . . . . ?
C24 C25 C26 C27 0.4(3) . . . . ?
C30 C25 C26 C27 179.69(18) . . . . ?
C25 C26 C27 C28 0.4(3) . . . . ?
C26 C27 C28 C29 -0.7(3) . . . . ?
C27 C28 C29 C24 0.0(3) . . . . ?
C27 C28 C29 C33 179.79(18) . . . . ?
C25 C24 C29 C28 0.8(2) . . . . ?
N5 C24 C29 C28 -173.34(15) . . . . ?
C25 C24 C29 C33 -178.90(16) . . . . ?
N5 C24 C29 C33 6.9(2) . . . . ?
C26 C25 C30 C32 -71.8(2) . . . . ?
C24 C25 C30 C32 107.45(19) . . . . ?
C26 C25 C30 C31 52.4(2) . . . . ?
C24 C25 C30 C31 -128.41(18) . . . . ?
C28 C29 C33 C34 -59.0(2) . . . . ?
C24 C29 C33 C34 120.74(19) . . . . ?
C28 C29 C33 C35 63.8(2) . . . . ?
C24 C29 C33 C35 -116.4(2) . . . . ?
N41 Si2 C45 Ca1 -0.43(8) . . . . ?
C46 Si2 C45 Ca1 -124.72(10) . . . . ?
C47 Si2 C45 Ca1 122.10(9) . . . . ?
